data_7056929
loop_
_publ_author_name
'Wang, Jun-Jie'
'Zhang, Ren-Chun'
'Cao, Ya-Li'
'Li, Yan-Ang'
'Wang, Yi-Ran'
'Wang, Qing-Lun'

_publ_section_title
;
 Selective fluorescent sensing and photocatalytic properties of three MOFs
 based on naphthalene-1,4-dicarboxylic acid and
 2,4,5-tri(4-pyridyl)-imidazole
;
_journal_issue 5
_journal_name_full 'New Journal of Chemistry'
_journal_page_first 3551
_journal_paper_doi 10.1039/C7NJ03530F
_journal_volume 42
_journal_year 2018
_chemical_formula_sum 'C84 H50 N10 O16 Zn4'
_chemical_formula_weight 1716.82
_space_group_IT_number 2
_space_group_name_Hall '-P 1'
_space_group_name_H-M_alt 'P -1'
_symmetry_cell_setting triclinic
_symmetry_space_group_name_Hall '-P 1'
_symmetry_space_group_name_H-M 'P -1'
_atom_sites_solution_hydrogens geom
_atom_sites_solution_primary direct
_atom_sites_solution_secondary difmap
_audit_block_doi 10.5517/cc1j4sdv
_audit_creation_method SHELXL-97
_audit_update_record
;
2015-06-03 deposited with the CCDC.
2018-01-24 downloaded from the CCDC.
;
_cell_angle_alpha 65.56(3)
_cell_angle_beta 66.40(3)
_cell_angle_gamma 64.63(3)
_cell_formula_units_Z 2
_cell_length_a 17.855(4)
_cell_length_b 19.680(4)
_cell_length_c 20.206(4)
_cell_measurement_reflns_used 5537
_cell_measurement_temperature 293(2)
_cell_measurement_theta_max 23.00
_cell_measurement_theta_min 2.26
_cell_volume 5622(3)
_computing_cell_refinement 'Bruker SAINT'
_computing_data_collection 'Bruker APEX2'
_computing_data_reduction 'Bruker SAINT'
_computing_molecular_graphics 'Bruker SHELXTL'
_computing_publication_material 'Bruker SHELXTL'
_computing_structure_refinement 'SHELXL-97 (Sheldrick, 2008)'
_computing_structure_solution 'SHELXS-97 (Sheldrick, 2008)'
_diffrn_ambient_temperature 293(2)
_diffrn_measured_fraction_theta_full 0.997
_diffrn_measured_fraction_theta_max 0.997
_diffrn_measurement_device_type 'Bruker APEX-II CCD'
_diffrn_measurement_method '\f and \w scans'
_diffrn_radiation_monochromator graphite
_diffrn_radiation_source 'fine-focus sealed tube'
_diffrn_radiation_type MoK\a
_diffrn_radiation_wavelength 0.71073
_diffrn_reflns_av_R_equivalents 0.0549
_diffrn_reflns_av_sigmaI/netI 0.0900
_diffrn_reflns_limit_h_max 18
_diffrn_reflns_limit_h_min -21
_diffrn_reflns_limit_k_max 16
_diffrn_reflns_limit_k_min -23
_diffrn_reflns_limit_l_max 20
_diffrn_reflns_limit_l_min -24
_diffrn_reflns_number 43014
_diffrn_reflns_theta_full 25.00
_diffrn_reflns_theta_max 25.00
_diffrn_reflns_theta_min 1.89
_diffrn_standards_decay_% 0
_diffrn_standards_interval_count 0
_diffrn_standards_interval_time 0
_diffrn_standards_number 0
_exptl_absorpt_coefficient_mu 0.895
_exptl_absorpt_correction_type none
_exptl_crystal_colour yellow
_exptl_crystal_density_diffrn 1.014
_exptl_crystal_density_method 'not measured'
_exptl_crystal_description block
_exptl_crystal_F_000 1744
_exptl_crystal_size_max 0.20
_exptl_crystal_size_mid 0.20
_exptl_crystal_size_min 0.20
_platon_squeeze_details ' ?'
_refine_diff_density_max 0.491
_refine_diff_density_min -0.320
_refine_diff_density_rms 0.071
_refine_ls_extinction_method none
_refine_ls_goodness_of_fit_ref 0.892
_refine_ls_hydrogen_treatment constr
_refine_ls_matrix_type full
_refine_ls_number_parameters 1055
_refine_ls_number_reflns 19745
_refine_ls_number_restraints 15
_refine_ls_restrained_S_all 0.892
_refine_ls_R_factor_all 0.0829
_refine_ls_R_factor_gt 0.0472
_refine_ls_shift/su_max 0.001
_refine_ls_shift/su_mean 0.000
_refine_ls_structure_factor_coef Fsqd
_refine_ls_weighting_details 'calc w=1/[\s^2^(Fo^2^)+(0.0670P)^2^+0.0000P] where P=(Fo^2^+2Fc^2^)/3'
_refine_ls_weighting_scheme calc
_refine_ls_wR_factor_gt 0.1244
_refine_ls_wR_factor_ref 0.1342
_reflns_number_gt 11395
_reflns_number_total 19745
_reflns_threshold_expression I>2sigma(I)
_cod_data_source_file c7nj03530f2.cif
_cod_data_source_block 2
_cod_depositor_comments
;
The following automatic conversions were performed:

'_symmetry_cell_setting' value 'Triclinic' changed to 'triclinic'
according to
/home/data/users/saulius/crontab/automatic-downloads/rss-feeds/RSC/lib/dictionaries/cif_core.dic
dictionary named 'cif_core.dic' version 2.4.2 from 2011-04-26.

Automatic conversion script
Id: cif_fix_values 4973 2017-02-22 13:04:09Z antanas 

 Adding full bibliography for 7056929--7056931.cif.
;
_cod_original_cell_volume 5621.5(19)
_cod_original_sg_symbol_H-M 'P-1   '
_cod_database_code 7056929

loop_
_symmetry_equiv_pos_as_xyz
'x, y, z'
'-x, -y, -z'

loop_
_atom_site_label
_atom_site_type_symbol
_atom_site_fract_x
_atom_site_fract_y
_atom_site_fract_z
_atom_site_U_iso_or_equiv
_atom_site_adp_type
_atom_site_occupancy
_atom_site_symmetry_multiplicity
_atom_site_calc_flag
_atom_site_refinement_flags
_atom_site_disorder_group
O1 O 0.4910(5) 0.6573(6) 1.0727(5) 0.047(2) Uani 0.50 1 d PD 1
O1' O 0.4591(7) 0.7115(6) 1.1045(6) 0.127(4) Uani 0.50 1 d P 2
O2' O 0.5273(10) 0.6027(7) 1.0889(6) 0.098(4) Uani 0.50 1 d P 2
O2 O 0.5552(4) 0.5754(3) 1.1621(4) 0.0618(18) Uani 0.50 1 d PD 1
O3 O 0.8862(2) 0.74685(16) 0.87720(18) 0.0554(8) Uani 1 1 d . .
O4 O 0.8033(2) 0.84259(16) 0.93076(17) 0.0599(9) Uani 1 1 d . .
O5 O 1.2584(2) 0.5867(2) 1.1384(2) 0.0841(12) Uani 1 1 d . .
O6 O 1.33565(19) 0.66502(16) 1.06525(16) 0.0512(8) Uani 1 1 d . .
O7 O 0.9517(2) 0.86116(18) 0.92891(18) 0.0616(9) Uani 1 1 d . .
O8 O 1.03505(19) 0.78101(17) 0.85956(18) 0.0559(8) Uani 1 1 d . .
O9 O 1.32626(19) 1.08389(15) 0.59636(17) 0.0515(8) Uani 1 1 d . .
O10 O 1.2529(2) 1.17639(18) 0.51666(19) 0.0673(10) Uani 1 1 d . .
O11 O 0.9416(2) 0.98858(17) 0.79862(17) 0.0585(9) Uani 1 1 d . .
O12 O 1.00402(18) 0.90688(15) 0.72834(16) 0.0492(8) Uani 1 1 d . .
O13 O 0.5639(3) 1.1488(2) 0.5135(2) 0.0920(13) Uani 1 1 d . .
O14 O 0.4965(2) 1.06805(19) 0.5988(2) 0.0706(10) Uani 1 1 d . .
O15 O 0.85746(18) 0.87358(15) 0.74493(17) 0.0497(8) Uani 1 1 d . .
O16 O 0.79215(19) 0.97059(17) 0.79895(18) 0.0568(8) Uani 1 1 d . .
N1 N 1.0322(2) 0.74088(16) 0.72621(18) 0.0384(8) Uani 1 1 d . .
N2 N 1.3618(2) 0.25172(16) 0.54422(18) 0.0377(8) Uani 1 1 d . .
N3 N 1.3541(2) 0.59019(16) 0.24325(18) 0.0363(8) Uani 1 1 d . .
N4 N 1.2035(2) 0.51651(16) 0.60257(18) 0.0473(10) Uani 1 1 d . .
H4B H 1.1912 0.4867 0.6481 0.057 Uiso 1 1 calc R .
N5 N 1.2075(2) 0.62498(17) 0.50617(19) 0.0499(10) Uani 1 1 d . .
N6 N 0.7848(2) 1.00183(17) 0.94160(18) 0.0402(8) Uani 1 1 d . .
N7 N 0.4583(2) 1.14434(16) 1.42837(17) 0.0333(8) Uani 1 1 d . .
N8 N 0.4568(2) 1.48317(16) 1.13155(18) 0.0380(8) Uani 1 1 d . .
N9 N 0.6075(3) 1.22188(17) 1.06878(19) 0.0570(12) Uani 1 1 d . .
H9B H 0.6141 1.2523 1.0231 0.068 Uiso 1 1 calc R .
N10 N 0.6156(3) 1.11210(16) 1.16443(19) 0.0559(11) Uani 1 1 d . .
C1 C 0.5544(6) 0.6252(7) 1.1004(5) 0.041(3) Uani 0.50 1 d PDU 1
C1' C 0.5274(15) 0.6631(10) 1.0864(10) 0.068(4) Uani 0.50 1 d PU 2
C2 C 0.6202(4) 0.6697(4) 1.0531(3) 0.0808(18) Uani 1 1 d . .
C3 C 0.6041(4) 0.7459(4) 1.0142(4) 0.093(2) Uani 1 1 d . .
H3A H 0.5474 0.7770 1.0145 0.112 Uiso 1 1 calc R .
C4 C 0.6705(3) 0.7807(3) 0.9725(3) 0.0841(18) Uani 1 1 d . .
H4A H 0.6569 0.8341 0.9466 0.101 Uiso 1 1 calc R .
C5 C 0.7540(3) 0.7364(3) 0.9700(2) 0.0499(12) Uani 1 1 d . .
C6 C 0.7743(3) 0.6552(3) 1.0113(3) 0.0588(13) Uani 1 1 d . .
C7 C 0.7047(4) 0.6227(3) 1.0532(3) 0.0699(16) Uani 1 1 d . .
C8 C 0.7281(6) 0.5407(4) 1.0968(4) 0.115(3) Uani 1 1 d . .
H8A H 0.6855 0.5169 1.1266 0.138 Uiso 1 1 calc R .
C9 C 0.8132(8) 0.4975(5) 1.0946(5) 0.150(4) Uani 1 1 d . .
H9A H 0.8272 0.4443 1.1210 0.180 Uiso 1 1 calc R .
C10 C 0.8779(5) 0.5310(4) 1.0546(4) 0.131(3) Uani 1 1 d . .
H10A H 0.9344 0.5007 1.0555 0.157 Uiso 1 1 calc R .
C11 C 0.8600(4) 0.6069(3) 1.0144(3) 0.088(2) Uani 1 1 d . .
H11A H 0.9046 0.6287 0.9878 0.106 Uiso 1 1 calc R .
C12 C 0.8209(3) 0.7779(3) 0.9227(2) 0.0462(11) Uani 1 1 d . .
C13 C 1.2695(3) 0.6442(3) 1.0852(3) 0.0487(11) Uani 1 1 d . .
C14 C 1.2070(3) 0.6913(2) 1.0382(2) 0.0462(11) Uani 1 1 d . .
C15 C 1.2063(3) 0.6631(3) 0.9889(3) 0.0654(15) Uani 1 1 d . .
H15A H 1.2472 0.6158 0.9818 0.079 Uiso 1 1 calc R .
C16 C 1.1452(3) 0.7033(3) 0.9477(3) 0.0619(14) Uani 1 1 d . .
H16A H 1.1461 0.6818 0.9141 0.074 Uiso 1 1 calc R .
C17 C 1.0846(3) 0.7729(2) 0.9555(2) 0.0431(10) Uani 1 1 d . .
C18 C 1.0840(3) 0.8064(2) 1.0061(2) 0.0444(11) Uani 1 1 d . .
C19 C 1.1457(3) 0.7642(2) 1.0489(2) 0.0471(11) Uani 1 1 d . .
C20 C 1.1446(3) 0.7953(3) 1.1018(3) 0.0649(14) Uani 1 1 d . .
H20A H 1.1847 0.7676 1.1298 0.078 Uiso 1 1 calc R .
C21 C 1.0864(4) 0.8641(3) 1.1117(3) 0.0857(19) Uani 1 1 d . .
H21A H 1.0868 0.8840 1.1460 0.103 Uiso 1 1 calc R .
C22 C 1.0258(4) 0.9053(3) 1.0709(4) 0.0848(19) Uani 1 1 d . .
H22A H 0.9853 0.9524 1.0789 0.102 Uiso 1 1 calc R .
C23 C 1.0240(3) 0.8789(2) 1.0201(3) 0.0672(15) Uani 1 1 d . .
H23A H 0.9826 0.9085 0.9934 0.081 Uiso 1 1 calc R .
C24 C 1.0186(3) 0.8088(2) 0.9115(2) 0.0420(10) Uani 1 1 d . .
C25 C 1.2620(3) 1.1153(2) 0.5699(3) 0.0467(11) Uani 1 1 d . .
C26 C 1.1933(3) 1.0759(2) 0.6108(2) 0.0403(10) Uani 1 1 d . .
C27 C 1.1764(3) 1.0467(2) 0.6876(3) 0.0525(12) Uani 1 1 d . .
H27A H 1.2096 1.0488 0.7119 0.063 Uiso 1 1 calc R .
C28 C 1.1093(3) 1.0132(2) 0.7307(2) 0.0501(11) Uani 1 1 d . .
H28A H 1.0976 0.9947 0.7830 0.060 Uiso 1 1 calc R .
C29 C 1.0615(3) 1.0077(2) 0.6958(2) 0.0369(10) Uani 1 1 d . .
C30 C 1.0776(3) 1.0378(2) 0.6151(2) 0.0400(10) Uani 1 1 d . .
C31 C 1.1443(3) 1.0725(2) 0.5724(2) 0.0405(10) Uani 1 1 d . .
C32 C 1.1592(3) 1.1010(3) 0.4933(3) 0.0584(13) Uani 1 1 d . .
H32A H 1.2032 1.1232 0.4642 0.070 Uiso 1 1 calc R .
C33 C 1.1115(4) 1.0969(3) 0.4590(3) 0.0748(16) Uani 1 1 d . .
H33A H 1.1236 1.1152 0.4066 0.090 Uiso 1 1 calc R .
C34 C 1.0436(4) 1.0655(3) 0.5010(3) 0.0754(16) Uani 1 1 d . .
H34A H 1.0093 1.0649 0.4768 0.090 Uiso 1 1 calc R .
C35 C 1.0278(3) 1.0359(2) 0.5774(3) 0.0545(12) Uani 1 1 d . .
H35A H 0.9834 1.0140 0.6050 0.065 Uiso 1 1 calc R .
C36 C 0.9968(3) 0.9645(2) 0.7439(2) 0.0379(10) Uani 1 1 d . .
C37 C 0.5566(3) 1.0934(3) 0.5727(3) 0.0573(13) Uani 1 1 d . .
C38 C 0.6236(3) 1.0555(2) 0.6166(3) 0.0493(11) Uani 1 1 d . .
C39 C 0.6349(3) 0.9794(3) 0.6603(3) 0.0646(14) Uani 1 1 d . .
H39A H 0.6023 0.9524 0.6614 0.078 Uiso 1 1 calc R .
C40 C 0.6943(3) 0.9406(3) 0.7038(3) 0.0604(14) Uani 1 1 d . .
H40A H 0.7007 0.8884 0.7327 0.072 Uiso 1 1 calc R .
C41 C 0.7425(3) 0.9785(2) 0.7039(2) 0.0429(10) Uani 1 1 d . .
C42 C 0.7338(3) 1.0582(2) 0.6577(2) 0.0417(10) Uani 1 1 d . .
C43 C 0.6746(3) 1.0959(2) 0.6134(2) 0.0470(11) Uani 1 1 d . .
C44 C 0.6689(3) 1.1754(2) 0.5671(3) 0.0624(14) Uani 1 1 d . .
H44A H 0.6300 1.2019 0.5379 0.075 Uiso 1 1 calc R .
C45 C 0.7179(4) 1.2123(3) 0.5648(3) 0.0756(16) Uani 1 1 d . .
H45A H 0.7126 1.2639 0.5347 0.091 Uiso 1 1 calc R .
C46 C 0.7769(4) 1.1732(3) 0.6075(3) 0.0740(16) Uani 1 1 d . .
H46A H 0.8119 1.1989 0.6045 0.089 Uiso 1 1 calc R .
C47 C 0.7848(3) 1.0990(3) 0.6532(3) 0.0569(13) Uani 1 1 d . .
H47A H 0.8240 1.0747 0.6820 0.068 Uiso 1 1 calc R .
C48 C 0.8022(3) 0.9379(2) 0.7524(2) 0.0406(10) Uani 1 1 d . .
C49 C 1.0563(3) 0.7710(2) 0.6521(2) 0.0552(13) Uani 1 1 d . .
H49A H 1.0395 0.8254 0.6317 0.066 Uiso 1 1 calc R .
C50 C 1.1053(3) 0.7251(2) 0.6037(2) 0.0596(14) Uani 1 1 d . .
H50A H 1.1213 0.7488 0.5519 0.072 Uiso 1 1 calc R .
C51 C 1.1306(3) 0.6438(2) 0.6325(2) 0.0461(12) Uani 1 1 d . .
C52 C 1.1049(3) 0.6127(2) 0.7097(2) 0.0679(16) Uani 1 1 d . .
H52A H 1.1202 0.5585 0.7316 0.082 Uiso 1 1 calc R .
C53 C 1.0565(3) 0.6624(2) 0.7539(2) 0.0578(14) Uani 1 1 d . .
H53A H 1.0397 0.6404 0.8059 0.069 Uiso 1 1 calc R .
C54 C 1.1808(3) 0.5964(2) 0.5804(2) 0.0469(12) Uani 1 1 d . .
C55 C 1.2846(3) 0.2766(2) 0.5903(2) 0.0518(13) Uani 1 1 d . .
H55A H 1.2555 0.2405 0.6230 0.062 Uiso 1 1 calc R .
C56 C 1.2464(3) 0.3539(2) 0.5913(2) 0.0515(13) Uani 1 1 d . .
H56A H 1.1926 0.3692 0.6244 0.062 Uiso 1 1 calc R .
C57 C 1.2885(3) 0.4084(2) 0.5429(2) 0.0415(11) Uani 1 1 d . .
C58 C 1.3695(3) 0.3822(2) 0.4954(2) 0.0444(11) Uani 1 1 d . .
H58A H 1.4003 0.4168 0.4621 0.053 Uiso 1 1 calc R .
C59 C 1.4028(3) 0.3044(2) 0.4987(2) 0.0414(10) Uani 1 1 d . .
H59A H 1.4573 0.2871 0.4673 0.050 Uiso 1 1 calc R .
C60 C 1.2495(3) 0.4924(2) 0.5394(2) 0.0438(11) Uani 1 1 d . .
C61 C 1.2503(3) 0.5603(2) 0.4799(2) 0.0417(11) Uani 1 1 d . .
C62 C 1.2858(3) 0.5704(2) 0.3989(2) 0.0372(10) Uani 1 1 d . .
C63 C 1.3211(3) 0.6303(2) 0.3505(2) 0.0548(13) Uani 1 1 d . .
H63A H 1.3222 0.6653 0.3697 0.066 Uiso 1 1 calc R .
C64 C 1.3541(3) 0.6382(2) 0.2755(2) 0.0519(12) Uani 1 1 d . .
H64A H 1.3778 0.6785 0.2447 0.062 Uiso 1 1 calc R .
C65 C 1.3179(3) 0.5333(2) 0.2895(2) 0.0414(10) Uani 1 1 d . .
H65A H 1.3156 0.5003 0.2687 0.050 Uiso 1 1 calc R .
C66 C 1.2840(3) 0.5219(2) 0.3662(2) 0.0410(10) Uani 1 1 d . .
H66A H 1.2600 0.4816 0.3960 0.049 Uiso 1 1 calc R .
C67 C 0.7855(3) 0.9743(2) 1.0139(3) 0.0584(14) Uani 1 1 d . .
H67A H 0.8189 0.9227 1.0315 0.070 Uiso 1 1 calc R .
C68 C 0.7392(3) 1.0187(2) 1.0635(2) 0.0674(16) Uani 1 1 d . .
H68A H 0.7413 0.9977 1.1135 0.081 Uiso 1 1 calc R .
C69 C 0.6890(3) 1.0959(2) 1.0371(2) 0.0508(12) Uani 1 1 d . .
C70 C 0.6875(3) 1.1239(2) 0.9633(2) 0.0565(14) Uani 1 1 d . .
H70A H 0.6544 1.1752 0.9443 0.068 Uiso 1 1 calc R .
C71 C 0.7358(3) 1.0753(2) 0.9168(2) 0.0478(12) Uani 1 1 d . .
H71A H 0.7340 1.0947 0.8668 0.057 Uiso 1 1 calc R .
C72 C 0.6379(3) 1.1422(2) 1.0909(2) 0.0559(14) Uani 1 1 d . .
C73 C 0.5329(3) 1.0935(2) 1.4009(2) 0.0413(11) Uani 1 1 d . .
H73A H 0.5611 1.0510 1.4350 0.050 Uiso 1 1 calc R .
C74 C 0.5692(3) 1.1011(2) 1.3260(2) 0.0480(12) Uani 1 1 d . .
H74A H 0.6204 1.0639 1.3097 0.058 Uiso 1 1 calc R .
C75 C 0.5296(3) 1.1642(2) 1.2740(2) 0.0459(11) Uani 1 1 d . .
C76 C 0.4505(3) 1.2162(2) 1.3018(2) 0.0482(12) Uani 1 1 d . .
H76A H 0.4204 1.2582 1.2688 0.058 Uiso 1 1 calc R .
C77 C 0.4182(3) 1.2043(2) 1.3777(2) 0.0449(11) Uani 1 1 d . .
H77A H 0.3658 1.2394 1.3956 0.054 Uiso 1 1 calc R .
C78 C 0.5681(3) 1.1748(2) 1.1926(2) 0.0521(13) Uani 1 1 d . .
C79 C 0.5642(3) 1.2443(2) 1.1331(2) 0.0511(13) Uani 1 1 d . .
C80 C 0.5272(3) 1.3276(2) 1.1317(2) 0.0445(11) Uani 1 1 d . .
C81 C 0.5419(3) 1.3527(2) 1.1774(3) 0.0552(13) Uani 1 1 d . .
H81A H 0.5761 1.3172 1.2098 0.066 Uiso 1 1 calc R .
C82 C 0.5067(3) 1.4298(2) 1.1760(3) 0.0548(13) Uani 1 1 d . .
H82A H 0.5181 1.4457 1.2075 0.066 Uiso 1 1 calc R .
C83 C 0.4428(3) 1.4593(2) 1.0863(2) 0.0488(12) Uani 1 1 d . .
H83A H 0.4082 1.4961 1.0546 0.059 Uiso 1 1 calc R .
C84 C 0.4773(3) 1.3823(2) 1.0840(2) 0.0525(12) Uani 1 1 d . .
H84A H 0.4669 1.3679 1.0509 0.063 Uiso 1 1 calc R .
Zn1 Zn 0.95857(3) 0.81237(2) 0.79321(2) 0.02923(12) Uani 1 1 d . .
Zn2 Zn 0.85788(3) 0.93039(2) 0.87510(2) 0.03055(12) Uani 1 1 d . .
Zn3 Zn 1.40924(3) 0.59775(2) 0.13367(2) 0.03122(12) Uani 1 1 d . .
Zn4 Zn 1.41237(3) 0.13817(2) 0.53954(2) 0.02994(12) Uani 1 1 d . .

loop_
_atom_site_aniso_label
_atom_site_aniso_U_11
_atom_site_aniso_U_22
_atom_site_aniso_U_33
_atom_site_aniso_U_23
_atom_site_aniso_U_13
_atom_site_aniso_U_12
O1 0.044(5) 0.052(5) 0.058(5) -0.026(4) -0.003(4) -0.027(4)
O1' 0.085(7) 0.126(8) 0.122(9) 0.025(7) -0.021(6) -0.056(7)
O2' 0.112(9) 0.123(9) 0.090(8) -0.044(7) 0.010(6) -0.085(9)
O2 0.057(4) 0.067(4) 0.048(4) 0.011(3) -0.008(3) -0.040(3)
O3 0.0465(19) 0.0516(17) 0.055(2) -0.0147(15) 0.0036(17) -0.0211(15)
O4 0.060(2) 0.0513(17) 0.062(2) -0.0188(15) 0.0057(17) -0.0306(16)
O5 0.082(3) 0.083(2) 0.082(3) 0.026(2) -0.051(2) -0.042(2)
O6 0.0484(19) 0.0527(17) 0.0444(19) 0.0010(14) -0.0176(15) -0.0187(16)
O7 0.047(2) 0.072(2) 0.069(2) -0.0373(18) -0.0332(18) 0.0108(17)
O8 0.0460(19) 0.0688(19) 0.059(2) -0.0279(17) -0.0261(17) -0.0037(16)
O9 0.0368(18) 0.0475(16) 0.067(2) -0.0039(15) -0.0157(16) -0.0206(15)
O10 0.064(2) 0.065(2) 0.070(2) 0.0099(18) -0.0237(19) -0.0402(18)
O11 0.056(2) 0.0688(19) 0.055(2) -0.0360(17) 0.0197(17) -0.0384(17)
O12 0.0501(19) 0.0477(16) 0.0507(19) -0.0186(14) 0.0050(15) -0.0294(15)
O13 0.092(3) 0.093(3) 0.093(3) 0.013(2) -0.056(2) -0.040(2)
O14 0.060(2) 0.077(2) 0.077(3) 0.0043(18) -0.036(2) -0.033(2)
O15 0.0440(18) 0.0486(16) 0.063(2) -0.0195(15) -0.0306(16) -0.0024(15)
O16 0.053(2) 0.0614(18) 0.059(2) -0.0257(16) -0.0310(17) 0.0011(16)
N1 0.046(2) 0.0345(17) 0.029(2) -0.0147(14) -0.0031(17) -0.0086(16)
N2 0.042(2) 0.0342(16) 0.037(2) -0.0155(15) -0.0040(17) -0.0130(16)
N3 0.039(2) 0.0368(17) 0.0333(19) -0.0120(14) -0.0043(16) -0.0155(16)
N4 0.070(3) 0.0288(16) 0.0257(19) -0.0097(14) 0.0025(18) -0.0126(17)
N5 0.071(3) 0.0352(17) 0.032(2) -0.0136(15) 0.0011(19) -0.0163(18)
N6 0.044(2) 0.0363(17) 0.033(2) -0.0176(15) -0.0005(17) -0.0074(16)
N7 0.036(2) 0.0316(16) 0.0274(18) -0.0122(14) -0.0053(16) -0.0057(15)
N8 0.043(2) 0.0303(16) 0.036(2) -0.0126(15) -0.0115(17) -0.0032(15)
N9 0.087(3) 0.0288(17) 0.026(2) -0.0127(14) 0.000(2) -0.0030(18)
N10 0.084(3) 0.0265(17) 0.028(2) -0.0123(15) 0.000(2) -0.0014(17)
C1 0.036(6) 0.032(5) 0.063(7) -0.021(5) -0.006(4) -0.017(5)
C1' 0.084(9) 0.066(8) 0.058(7) -0.036(6) 0.003(6) -0.030(7)
C2 0.080(5) 0.124(5) 0.061(4) -0.026(4) 0.007(3) -0.077(4)
C3 0.051(4) 0.142(6) 0.087(5) -0.025(4) -0.004(3) -0.053(4)
C4 0.052(4) 0.082(4) 0.100(5) -0.008(3) -0.011(3) -0.032(3)
C5 0.042(3) 0.060(3) 0.047(3) -0.015(2) 0.003(2) -0.030(2)
C6 0.070(4) 0.058(3) 0.050(3) -0.010(2) -0.004(3) -0.038(3)
C7 0.086(4) 0.078(3) 0.063(4) -0.020(3) 0.000(3) -0.060(3)
C8 0.169(8) 0.095(5) 0.095(5) -0.002(4) -0.014(6) -0.098(6)
C9 0.200(10) 0.083(5) 0.128(7) 0.017(5) -0.028(8) -0.071(7)
C10 0.118(6) 0.068(4) 0.144(7) 0.020(4) -0.023(5) -0.035(4)
C11 0.076(4) 0.068(3) 0.089(5) 0.000(3) -0.006(4) -0.032(3)
C12 0.046(3) 0.052(3) 0.042(3) 0.000(2) -0.013(2) -0.028(2)
C13 0.048(3) 0.051(3) 0.042(3) -0.014(2) -0.016(2) -0.007(2)
C14 0.045(3) 0.048(2) 0.044(3) -0.012(2) -0.023(2) -0.004(2)
C15 0.061(3) 0.062(3) 0.064(4) -0.029(3) -0.036(3) 0.017(3)
C16 0.061(3) 0.067(3) 0.064(3) -0.033(3) -0.032(3) 0.002(3)
C17 0.044(3) 0.046(2) 0.037(3) -0.0086(19) -0.020(2) -0.007(2)
C18 0.048(3) 0.036(2) 0.054(3) -0.0127(19) -0.027(2) -0.006(2)
C19 0.050(3) 0.048(2) 0.047(3) -0.015(2) -0.019(2) -0.012(2)
C20 0.073(4) 0.060(3) 0.074(4) -0.028(3) -0.041(3) -0.004(3)
C21 0.097(5) 0.085(4) 0.105(5) -0.054(4) -0.058(4) -0.002(4)
C22 0.094(5) 0.060(3) 0.115(5) -0.053(3) -0.050(4) 0.009(3)
C23 0.073(4) 0.046(3) 0.095(4) -0.031(3) -0.054(3) 0.009(2)
C24 0.048(3) 0.042(2) 0.036(3) -0.009(2) -0.013(2) -0.015(2)
C25 0.043(3) 0.046(2) 0.050(3) -0.016(2) -0.003(2) -0.020(2)
C26 0.035(2) 0.041(2) 0.038(3) -0.0074(19) 0.000(2) -0.0189(19)
C27 0.049(3) 0.067(3) 0.055(3) -0.016(2) -0.011(2) -0.036(2)
C28 0.057(3) 0.066(3) 0.037(3) -0.011(2) -0.008(2) -0.036(2)
C29 0.036(2) 0.040(2) 0.035(2) -0.0125(18) -0.001(2) -0.0188(19)
C30 0.038(2) 0.042(2) 0.042(3) -0.0149(19) -0.005(2) -0.0171(19)
C31 0.040(3) 0.045(2) 0.040(3) -0.0160(19) -0.004(2) -0.021(2)
C32 0.070(3) 0.079(3) 0.037(3) -0.014(2) -0.004(3) -0.045(3)
C33 0.112(5) 0.101(4) 0.029(3) -0.003(3) -0.011(3) -0.072(4)
C34 0.110(5) 0.099(4) 0.045(3) -0.006(3) -0.024(3) -0.069(4)
C35 0.068(3) 0.070(3) 0.042(3) -0.008(2) -0.013(2) -0.047(3)
C36 0.039(3) 0.038(2) 0.037(3) -0.0079(18) -0.011(2) -0.0147(19)
C37 0.065(4) 0.052(3) 0.061(3) -0.008(2) -0.028(3) -0.021(3)
C38 0.042(3) 0.047(2) 0.059(3) -0.010(2) -0.027(2) -0.008(2)
C39 0.062(3) 0.062(3) 0.090(4) -0.013(3) -0.044(3) -0.026(3)
C40 0.062(3) 0.046(2) 0.084(4) -0.006(2) -0.041(3) -0.018(2)
C41 0.041(3) 0.042(2) 0.050(3) -0.015(2) -0.021(2) -0.007(2)
C42 0.041(3) 0.043(2) 0.048(3) -0.0168(19) -0.019(2) -0.009(2)
C43 0.051(3) 0.048(2) 0.046(3) -0.013(2) -0.021(2) -0.012(2)
C44 0.079(4) 0.047(3) 0.068(4) -0.008(2) -0.042(3) -0.015(3)
C45 0.101(5) 0.054(3) 0.082(4) 0.002(3) -0.044(4) -0.035(3)
C46 0.085(4) 0.057(3) 0.092(4) -0.008(3) -0.032(3) -0.038(3)
C47 0.052(3) 0.057(3) 0.072(4) -0.016(2) -0.030(3) -0.017(2)
C48 0.035(3) 0.039(2) 0.048(3) -0.005(2) -0.017(2) -0.013(2)
C49 0.084(4) 0.029(2) 0.036(3) -0.0110(19) -0.010(3) -0.008(2)
C50 0.093(4) 0.043(2) 0.027(2) -0.0170(19) 0.000(3) -0.016(2)
C51 0.064(3) 0.032(2) 0.031(2) -0.0154(18) 0.000(2) -0.012(2)
C52 0.104(4) 0.032(2) 0.035(3) -0.0131(19) 0.002(3) -0.010(2)
C53 0.087(4) 0.037(2) 0.026(2) -0.0129(18) 0.004(2) -0.013(2)
C54 0.061(3) 0.036(2) 0.034(3) -0.0180(19) 0.003(2) -0.014(2)
C55 0.057(3) 0.039(2) 0.049(3) -0.019(2) 0.014(2) -0.026(2)
C56 0.051(3) 0.043(2) 0.046(3) -0.025(2) 0.017(2) -0.017(2)
C57 0.054(3) 0.032(2) 0.034(2) -0.0117(18) -0.003(2) -0.017(2)
C58 0.051(3) 0.036(2) 0.044(3) -0.0131(19) 0.000(2) -0.021(2)
C59 0.030(2) 0.039(2) 0.049(3) -0.0175(19) 0.002(2) -0.0124(19)
C60 0.057(3) 0.032(2) 0.035(2) -0.0169(18) 0.002(2) -0.014(2)
C61 0.057(3) 0.037(2) 0.029(2) -0.0176(18) 0.002(2) -0.017(2)
C62 0.043(3) 0.0322(19) 0.028(2) -0.0150(17) 0.0002(19) -0.0083(18)
C63 0.080(4) 0.044(2) 0.043(3) -0.022(2) 0.001(3) -0.029(2)
C64 0.077(3) 0.049(2) 0.035(3) -0.016(2) -0.001(2) -0.035(2)
C65 0.049(3) 0.043(2) 0.036(3) -0.0154(19) -0.004(2) -0.020(2)
C66 0.049(3) 0.042(2) 0.029(2) -0.0110(18) 0.000(2) -0.020(2)
C67 0.074(4) 0.036(2) 0.041(3) -0.016(2) -0.008(3) 0.002(2)
C68 0.099(4) 0.038(2) 0.030(3) -0.0159(19) -0.009(3) 0.008(2)
C69 0.064(3) 0.036(2) 0.034(3) -0.0156(19) 0.000(2) -0.007(2)
C70 0.074(3) 0.033(2) 0.036(3) -0.0104(19) -0.008(2) 0.000(2)
C71 0.058(3) 0.039(2) 0.032(2) -0.0178(19) -0.010(2) 0.002(2)
C72 0.079(4) 0.027(2) 0.035(3) -0.0132(18) -0.001(3) -0.004(2)
C73 0.049(3) 0.032(2) 0.032(2) -0.0070(17) -0.009(2) -0.008(2)
C74 0.056(3) 0.0252(19) 0.034(3) -0.0086(17) -0.002(2) 0.0020(19)
C75 0.060(3) 0.035(2) 0.031(2) -0.0173(18) -0.001(2) -0.009(2)
C76 0.057(3) 0.042(2) 0.030(3) -0.0115(19) -0.010(2) -0.003(2)
C77 0.043(3) 0.045(2) 0.037(3) -0.017(2) -0.008(2) -0.003(2)
C78 0.072(3) 0.029(2) 0.028(2) -0.0089(17) -0.004(2) 0.000(2)
C79 0.067(3) 0.036(2) 0.028(2) -0.0151(18) 0.001(2) -0.004(2)
C80 0.060(3) 0.028(2) 0.031(2) -0.0154(18) -0.002(2) -0.004(2)
C81 0.065(3) 0.035(2) 0.060(3) -0.014(2) -0.036(3) 0.007(2)
C82 0.065(3) 0.034(2) 0.061(3) -0.019(2) -0.028(3) 0.002(2)
C83 0.061(3) 0.035(2) 0.044(3) -0.0132(19) -0.023(2) 0.000(2)
C84 0.078(4) 0.039(2) 0.038(3) -0.016(2) -0.019(3) -0.009(2)
Zn1 0.0274(3) 0.0312(2) 0.0296(3) -0.01507(18) -0.0039(2) -0.00716(19)
Zn2 0.0260(3) 0.0338(2) 0.0318(3) -0.01718(19) -0.0031(2) -0.00646(19)
Zn3 0.0333(3) 0.0293(2) 0.0271(3) -0.00718(18) -0.0060(2) -0.0092(2)
Zn4 0.0294(3) 0.0283(2) 0.0296(3) -0.00777(18) -0.0064(2) -0.00909(19)

loop_
_atom_type_symbol
_atom_type_description
_atom_type_scat_dispersion_real
_atom_type_scat_dispersion_imag
_atom_type_scat_source
C C 0.0033 0.0016 'International Tables Vol C Tables 4.2.6.8 and 6.1.1.4'
H H 0.0000 0.0000 'International Tables Vol C Tables 4.2.6.8 and 6.1.1.4'
N N 0.0061 0.0033 'International Tables Vol C Tables 4.2.6.8 and 6.1.1.4'
O O 0.0106 0.0060 'International Tables Vol C Tables 4.2.6.8 and 6.1.1.4'
Zn Zn 0.2839 1.4301 'International Tables Vol C Tables 4.2.6.8 and 6.1.1.4'

loop_
_geom_angle_atom_site_label_1
_geom_angle_atom_site_label_2
_geom_angle_atom_site_label_3
_geom_angle
_geom_angle_site_symmetry_1
_geom_angle_site_symmetry_3
C1 O1 Zn3 107.8(8) . 1_456
C1' O2' Zn3 109.0(16) . 1_456
C12 O3 Zn1 119.7(3) . .
C12 O4 Zn2 133.5(3) . .
C13 O6 Zn3 111.4(3) . 1_556
C24 O7 Zn2 129.9(3) . .
C24 O8 Zn1 126.6(3) . .
C25 O9 Zn4 112.5(3) . 1_565
C36 O11 Zn2 121.6(2) . .
C36 O12 Zn1 131.1(3) . .
C37 O14 Zn4 107.7(3) . 1_465
C48 O15 Zn1 125.9(3) . .
C48 O16 Zn2 127.6(3) . .
C49 N1 C53 117.2(3) . .
C49 N1 Zn1 120.3(2) . .
C53 N1 Zn1 122.4(3) . .
C59 N2 C55 117.6(3) . .
C59 N2 Zn4 121.3(3) . .
C55 N2 Zn4 121.0(3) . .
C65 N3 C64 116.6(3) . .
C65 N3 Zn3 120.3(3) . .
C64 N3 Zn3 123.0(3) . .
C54 N4 C60 107.4(3) . .
C54 N4 H4B 126.3 . .
C60 N4 H4B 126.3 . .
C54 N5 C61 105.1(3) . .
C71 N6 C67 118.3(3) . .
C71 N6 Zn2 123.2(3) . .
C67 N6 Zn2 118.5(3) . .
C73 N7 C77 116.9(3) . .
C73 N7 Zn4 122.2(3) . 1_466
C77 N7 Zn4 120.6(3) . 1_466
C83 N8 C82 117.5(3) . .
C83 N8 Zn3 123.7(3) . 1_466
C82 N8 Zn3 118.8(3) . 1_466
C72 N9 C79 106.5(3) . .
C72 N9 H9B 126.7 . .
C79 N9 H9B 126.7 . .
C72 N10 C78 105.5(3) . .
O2 C1 O1 124.1(10) . .
O2 C1 C2 125.8(8) . .
O1 C1 C2 109.1(9) . .
O2' C1' O1' 119(2) . .
O2' C1' C2 111.5(18) . .
O1' C1' C2 129.7(12) . .
O2' C1' Zn3 45.8(12) . 1_456
O1' C1' Zn3 73.1(10) . 1_456
C2 C1' Zn3 157.2(10) . 1_456
C3 C2 C7 119.4(5) . .
C3 C2 C1 127.1(7) . .
C7 C2 C1 113.5(6) . .
C3 C2 C1' 100.8(9) . .
C7 C2 C1' 139.7(9) . .
C1 C2 C1' 26.2(6) . .
C2 C3 C4 122.1(6) . .
C2 C3 H3A 119.0 . .
C4 C3 H3A 119.0 . .
C5 C4 C3 120.3(5) . .
C5 C4 H4A 119.8 . .
C3 C4 H4A 119.8 . .
C4 C5 C6 119.7(4) . .
C4 C5 C12 116.8(4) . .
C6 C5 C12 123.5(4) . .
C5 C6 C11 122.2(4) . .
C5 C6 C7 118.0(5) . .
C11 C6 C7 119.8(5) . .
C2 C7 C6 120.6(5) . .
C2 C7 C8 123.5(6) . .
C6 C7 C8 115.9(6) . .
C9 C8 C7 120.5(7) . .
C9 C8 H8A 119.7 . .
C7 C8 H8A 119.7 . .
C10 C9 C8 121.8(7) . .
C10 C9 H9A 119.1 . .
C8 C9 H9A 119.1 . .
C11 C10 C9 120.4(8) . .
C11 C10 H10A 119.8 . .
C9 C10 H10A 119.8 . .
C10 C11 C6 121.5(6) . .
C10 C11 H11A 119.2 . .
C6 C11 H11A 119.2 . .
O4 C12 O3 125.8(4) . .
O4 C12 C5 115.3(4) . .
O3 C12 C5 118.8(4) . .
O5 C13 O6 122.1(4) . .
O5 C13 C14 120.8(4) . .
O6 C13 C14 117.1(4) . .
C15 C14 C19 120.2(4) . .
C15 C14 C13 119.8(4) . .
C19 C14 C13 119.9(4) . .
C14 C15 C16 121.2(4) . .
C14 C15 H15A 119.4 . .
C16 C15 H15A 119.4 . .
C17 C16 C15 121.8(5) . .
C17 C16 H16A 119.1 . .
C15 C16 H16A 119.1 . .
C16 C17 C18 119.1(4) . .
C16 C17 C24 117.2(4) . .
C18 C17 C24 123.6(4) . .
C17 C18 C19 118.6(4) . .
C17 C18 C23 125.2(4) . .
C19 C18 C23 116.1(4) . .
C14 C19 C20 121.2(4) . .
C14 C19 C18 119.1(4) . .
C20 C19 C18 119.7(4) . .
C21 C20 C19 120.8(5) . .
C21 C20 H20A 119.6 . .
C19 C20 H20A 119.6 . .
C20 C21 C22 120.0(5) . .
C20 C21 H21A 120.0 . .
C22 C21 H21A 120.0 . .
C23 C22 C21 121.7(5) . .
C23 C22 H22A 119.2 . .
C21 C22 H22A 119.2 . .
C22 C23 C18 121.6(5) . .
C22 C23 H23A 119.2 . .
C18 C23 H23A 119.2 . .
O7 C24 O8 123.6(4) . .
O7 C24 C17 119.7(4) . .
O8 C24 C17 116.6(4) . .
O10 C25 O9 123.3(4) . .
O10 C25 C26 121.4(4) . .
O9 C25 C26 115.3(4) . .
C27 C26 C31 120.6(4) . .
C27 C26 C25 117.3(4) . .
C31 C26 C25 121.9(4) . .
C26 C27 C28 120.9(4) . .
C26 C27 H27A 119.6 . .
C28 C27 H27A 119.6 . .
C29 C28 C27 120.3(4) . .
C29 C28 H28A 119.8 . .
C27 C28 H28A 119.8 . .
C28 C29 C30 120.3(4) . .
C28 C29 C36 117.8(4) . .
C30 C29 C36 121.8(4) . .
C35 C30 C31 119.0(4) . .
C35 C30 C29 122.0(4) . .
C31 C30 C29 119.0(4) . .
C32 C31 C26 123.3(4) . .
C32 C31 C30 117.8(4) . .
C26 C31 C30 118.9(4) . .
C33 C32 C31 121.6(4) . .
C33 C32 H32A 119.2 . .
C31 C32 H32A 119.2 . .
C32 C33 C34 120.8(5) . .
C32 C33 H33A 119.6 . .
C34 C33 H33A 119.6 . .
C35 C34 C33 119.8(5) . .
C35 C34 H34A 120.1 . .
C33 C34 H34A 120.1 . .
C34 C35 C30 121.0(4) . .
C34 C35 H35A 119.5 . .
C30 C35 H35A 119.5 . .
O12 C36 O11 125.4(4) . .
O12 C36 C29 118.0(4) . .
O11 C36 C29 116.5(3) . .
O14 C37 O13 122.7(5) . .
O14 C37 C38 116.9(4) . .
O13 C37 C38 120.4(5) . .
C39 C38 C43 119.1(4) . .
C39 C38 C37 118.3(4) . .
C43 C38 C37 122.6(4) . .
C38 C39 C40 121.8(4) . .
C38 C39 H39A 119.1 . .
C40 C39 H39A 119.1 . .
C41 C40 C39 120.7(4) . .
C41 C40 H40A 119.7 . .
C39 C40 H40A 119.7 . .
C40 C41 C42 119.3(4) . .
C40 C41 C48 120.1(4) . .
C42 C41 C48 120.6(4) . .
C47 C42 C43 119.2(4) . .
C47 C42 C41 121.6(4) . .
C43 C42 C41 119.2(4) . .
C38 C43 C42 119.8(4) . .
C38 C43 C44 122.9(4) . .
C42 C43 C44 117.3(4) . .
C45 C44 C43 121.7(5) . .
C45 C44 H44A 119.1 . .
C43 C44 H44A 119.1 . .
C44 C45 C46 119.8(5) . .
C44 C45 H45A 120.1 . .
C46 C45 H45A 120.1 . .
C47 C46 C45 121.7(5) . .
C47 C46 H46A 119.2 . .
C45 C46 H46A 119.2 . .
C46 C47 C42 120.3(5) . .
C46 C47 H47A 119.9 . .
C42 C47 H47A 119.9 . .
O15 C48 O16 125.3(4) . .
O15 C48 C41 117.6(4) . .
O16 C48 C41 117.1(4) . .
N1 C49 C50 122.8(4) . .
N1 C49 H49A 118.6 . .
C50 C49 H49A 118.6 . .
C49 C50 C51 119.9(4) . .
C49 C50 H50A 120.0 . .
C51 C50 H50A 120.0 . .
C52 C51 C50 117.1(3) . .
C52 C51 C54 123.8(3) . .
C50 C51 C54 119.1(4) . .
C53 C52 C51 119.4(4) . .
C53 C52 H52A 120.3 . .
C51 C52 H52A 120.3 . .
N1 C53 C52 123.6(4) . .
N1 C53 H53A 118.2 . .
C52 C53 H53A 118.2 . .
N5 C54 N4 111.6(3) . .
N5 C54 C51 124.8(3) . .
N4 C54 C51 123.5(4) . .
N2 C55 C56 122.4(4) . .
N2 C55 H55A 118.8 . .
C56 C55 H55A 118.8 . .
C57 C56 C55 119.6(4) . .
C57 C56 H56A 120.2 . .
C55 C56 H56A 120.2 . .
C56 C57 C58 117.9(3) . .
C56 C57 C60 122.1(4) . .
C58 C57 C60 120.0(3) . .
C59 C58 C57 118.5(4) . .
C59 C58 H58A 120.8 . .
C57 C58 H58A 120.8 . .
N2 C59 C58 124.0(4) . .
N2 C59 H59A 118.0 . .
C58 C59 H59A 118.0 . .
N4 C60 C61 105.7(3) . .
N4 C60 C57 122.1(3) . .
C61 C60 C57 132.2(4) . .
N5 C61 C60 110.2(3) . .
N5 C61 C62 120.0(3) . .
C60 C61 C62 129.8(3) . .
C66 C62 C63 116.6(4) . .
C66 C62 C61 121.5(3) . .
C63 C62 C61 121.8(4) . .
C64 C63 C62 120.6(4) . .
C64 C63 H63A 119.7 . .
C62 C63 H63A 119.7 . .
N3 C64 C63 123.1(4) . .
N3 C64 H64A 118.5 . .
C63 C64 H64A 118.5 . .
N3 C65 C66 123.0(4) . .
N3 C65 H65A 118.5 . .
C66 C65 H65A 118.5 . .
C65 C66 C62 120.0(4) . .
C65 C66 H66A 120.0 . .
C62 C66 H66A 120.0 . .
N6 C67 C68 123.1(4) . .
N6 C67 H67A 118.5 . .
C68 C67 H67A 118.5 . .
C67 C68 C69 118.4(4) . .
C67 C68 H68A 120.8 . .
C69 C68 H68A 120.8 . .
C70 C69 C68 118.5(4) . .
C70 C69 C72 123.3(4) . .
C68 C69 C72 118.1(4) . .
C69 C70 C71 119.6(4) . .
C69 C70 H70A 120.2 . .
C71 C70 H70A 120.2 . .
N6 C71 C70 122.1(4) . .
N6 C71 H71A 119.0 . .
C70 C71 H71A 119.0 . .
N10 C72 N9 112.7(3) . .
N10 C72 C69 124.5(3) . .
N9 C72 C69 122.7(4) . .
N7 C73 C74 123.3(4) . .
N7 C73 H73A 118.4 . .
C74 C73 H73A 118.4 . .
C73 C74 C75 119.7(4) . .
C73 C74 H74A 120.2 . .
C75 C74 H74A 120.2 . .
C74 C75 C76 117.7(4) . .
C74 C75 C78 121.0(4) . .
C76 C75 C78 121.3(4) . .
C77 C76 C75 119.0(4) . .
C77 C76 H76A 120.5 . .
C75 C76 H76A 120.5 . .
N7 C77 C76 123.4(4) . .
N7 C77 H77A 118.3 . .
C76 C77 H77A 118.3 . .
N10 C78 C79 109.3(4) . .
N10 C78 C75 121.5(3) . .
C79 C78 C75 129.1(3) . .
N9 C79 C78 105.8(3) . .
N9 C79 C80 122.2(3) . .
C78 C79 C80 131.9(4) . .
C81 C80 C84 117.9(3) . .
C81 C80 C79 120.9(4) . .
C84 C80 C79 121.2(4) . .
C80 C81 C82 120.3(4) . .
C80 C81 H81A 119.9 . .
C82 C81 H81A 119.9 . .
N8 C82 C81 122.7(4) . .
N8 C82 H82A 118.7 . .
C81 C82 H82A 118.7 . .
N8 C83 C84 123.0(4) . .
N8 C83 H83A 118.5 . .
C84 C83 H83A 118.5 . .
C80 C84 C83 118.6(4) . .
C80 C84 H84A 120.7 . .
C83 C84 H84A 120.7 . .
O3 Zn1 O8 90.29(13) . .
O3 Zn1 N1 101.29(13) . .
O8 Zn1 N1 101.14(13) . .
O3 Zn1 O15 88.63(13) . .
O8 Zn1 O15 160.09(12) . .
N1 Zn1 O15 98.57(13) . .
O3 Zn1 O12 160.00(12) . .
O8 Zn1 O12 87.78(13) . .
N1 Zn1 O12 98.61(12) . .
O15 Zn1 O12 86.48(12) . .
O3 Zn1 Zn2 85.01(9) . .
O8 Zn1 Zn2 80.59(9) . .
N1 Zn1 Zn2 173.41(9) . .
O15 Zn1 Zn2 79.51(8) . .
O12 Zn1 Zn2 75.04(8) . .
O16 Zn2 N6 102.22(13) . .
O16 Zn2 O11 89.56(14) . .
N6 Zn2 O11 101.42(12) . .
O16 Zn2 O7 158.46(12) . .
N6 Zn2 O7 99.30(14) . .
O11 Zn2 O7 87.03(14) . .
O16 Zn2 O4 88.23(14) . .
N6 Zn2 O4 99.59(13) . .
O11 Zn2 O4 158.86(12) . .
O7 Zn2 O4 87.35(14) . .
O16 Zn2 Zn1 80.35(9) . .
N6 Zn2 Zn1 173.58(9) . .
O11 Zn2 Zn1 84.40(8) . .
O7 Zn2 Zn1 78.15(9) . .
O4 Zn2 Zn1 74.51(9) . .
O6 Zn3 O1 90.0(2) 1_554 1_654
O6 Zn3 O2' 112.9(4) 1_554 1_654
O1 Zn3 O2' 29.0(3) 1_654 1_654
O6 Zn3 N3 116.68(13) 1_554 .
O1 Zn3 N3 120.6(3) 1_654 .
O2' Zn3 N3 118.9(4) 1_654 .
O6 Zn3 N8 111.45(14) 1_554 1_644
O1 Zn3 N8 114.1(3) 1_654 1_644
O2' Zn3 N8 88.5(3) 1_654 1_644
N3 Zn3 N8 103.97(13) . 1_644
O6 Zn3 C1' 103.7(5) 1_554 1_654
O1 Zn3 C1' 15.1(5) 1_654 1_654
O2' Zn3 C1' 25.3(5) 1_654 1_654
N3 Zn3 C1' 107.7(4) . 1_654
N8 Zn3 C1' 113.6(4) 1_644 1_654
O9 Zn4 O14 97.03(14) 1_545 1_645
O9 Zn4 N7 114.07(14) 1_545 1_644
O14 Zn4 N7 114.30(14) 1_645 1_644
O9 Zn4 N2 110.57(13) 1_545 .
O14 Zn4 N2 114.53(15) 1_645 .
N7 Zn4 N2 106.39(12) 1_644 .

loop_
_geom_bond_atom_site_label_1
_geom_bond_atom_site_label_2
_geom_bond_distance
_geom_bond_site_symmetry_2
O1 C1 1.264(9) .
O1 Zn3 1.962(10) 1_456
O1' C1' 1.21(2) .
O2' C1' 1.169(15) .
O2' Zn3 1.962(13) 1_456
O2 C1 1.228(8) .
O3 C12 1.255(5) .
O3 Zn1 2.018(3) .
O4 C12 1.238(5) .
O4 Zn2 2.039(3) .
O5 C13 1.221(5) .
O6 C13 1.275(5) .
O6 Zn3 1.959(3) 1_556
O7 C24 1.234(5) .
O7 Zn2 2.030(3) .
O8 C24 1.256(5) .
O8 Zn1 2.025(3) .
O9 C25 1.263(5) .
O9 Zn4 1.950(3) 1_565
O10 C25 1.238(5) .
O11 C36 1.257(5) .
O11 Zn2 2.021(3) .
O12 C36 1.241(4) .
O12 Zn1 2.064(3) .
O13 C37 1.248(5) .
O14 C37 1.211(5) .
O14 Zn4 1.972(3) 1_465
O15 C48 1.252(4) .
O15 Zn1 2.058(3) .
O16 C48 1.264(5) .
O16 Zn2 2.003(3) .
N1 C49 1.321(5) .
N1 C53 1.338(5) .
N1 Zn1 2.026(3) .
N2 C59 1.333(5) .
N2 C55 1.333(5) .
N2 Zn4 2.048(3) .
N3 C65 1.347(5) .
N3 C64 1.351(5) .
N3 Zn3 2.000(3) .
N4 C54 1.361(4) .
N4 C60 1.362(5) .
N4 H4B 0.8600 .
N5 C54 1.324(5) .
N5 C61 1.374(4) .
N6 C71 1.332(5) .
N6 C67 1.335(5) .
N6 Zn2 2.018(3) .
N7 C73 1.345(4) .
N7 C77 1.347(5) .
N7 Zn4 2.029(3) 1_466
N8 C83 1.326(5) .
N8 C82 1.327(5) .
N8 Zn3 2.054(3) 1_466
N9 C72 1.355(4) .
N9 C79 1.364(5) .
N9 H9B 0.8600 .
N10 C72 1.310(5) .
N10 C78 1.365(5) .
C1 C2 1.533(12) .
C1' C2 1.56(2) .
C1' Zn3 2.590(18) 1_456
C2 C3 1.336(8) .
C2 C7 1.392(8) .
C3 C4 1.416(7) .
C3 H3A 0.9300 .
C4 C5 1.359(6) .
C4 H4A 0.9300 .
C5 C6 1.423(6) .
C5 C12 1.511(6) .
C6 C11 1.425(7) .
C6 C7 1.437(7) .
C7 C8 1.447(8) .
C8 C9 1.379(10) .
C8 H8A 0.9300 .
C9 C10 1.373(10) .
C9 H9A 0.9300 .
C10 C11 1.337(7) .
C10 H10A 0.9300 .
C11 H11A 0.9300 .
C13 C14 1.497(6) .
C14 C15 1.331(6) .
C14 C19 1.423(5) .
C15 C16 1.396(6) .
C15 H15A 0.9300 .
C16 C17 1.357(5) .
C16 H16A 0.9300 .
C17 C18 1.423(6) .
C17 C24 1.511(6) .
C18 C19 1.427(6) .
C18 C23 1.430(5) .
C19 C20 1.425(6) .
C20 C21 1.344(6) .
C20 H20A 0.9300 .
C21 C22 1.384(7) .
C21 H21A 0.9300 .
C22 C23 1.345(7) .
C22 H22A 0.9300 .
C23 H23A 0.9300 .
C25 C26 1.503(5) .
C26 C27 1.366(6) .
C26 C31 1.416(6) .
C27 C28 1.413(6) .
C27 H27A 0.9300 .
C28 C29 1.363(6) .
C28 H28A 0.9300 .
C29 C30 1.437(5) .
C29 C36 1.502(5) .
C30 C35 1.402(6) .
C30 C31 1.421(5) .
C31 C32 1.410(6) .
C32 C33 1.336(7) .
C32 H32A 0.9300 .
C33 C34 1.400(7) .
C33 H33A 0.9300 .
C34 C35 1.359(6) .
C34 H34A 0.9300 .
C35 H35A 0.9300 .
C37 C38 1.520(6) .
C38 C39 1.360(6) .
C38 C43 1.413(6) .
C39 C40 1.406(6) .
C39 H39A 0.9300 .
C40 C41 1.362(6) .
C40 H40A 0.9300 .
C41 C42 1.431(5) .
C41 C48 1.480(6) .
C42 C47 1.408(6) .
C42 C43 1.416(6) .
C43 C44 1.436(6) .
C44 C45 1.332(7) .
C44 H44A 0.9300 .
C45 C46 1.391(7) .
C45 H45A 0.9300 .
C46 C47 1.348(6) .
C46 H46A 0.9300 .
C47 H47A 0.9300 .
C49 C50 1.380(5) .
C49 H49A 0.9300 .
C50 C51 1.388(5) .
C50 H50A 0.9300 .
C51 C52 1.377(5) .
C51 C54 1.456(5) .
C52 C53 1.373(5) .
C52 H52A 0.9300 .
C53 H53A 0.9300 .
C55 C56 1.381(5) .
C55 H55A 0.9300 .
C56 C57 1.379(5) .
C56 H56A 0.9300 .
C57 C58 1.393(5) .
C57 C60 1.478(5) .
C58 C59 1.367(5) .
C58 H58A 0.9300 .
C59 H59A 0.9300 .
C60 C61 1.379(5) .
C61 C62 1.459(5) .
C62 C66 1.384(5) .
C62 C63 1.391(5) .
C63 C64 1.355(6) .
C63 H63A 0.9300 .
C64 H64A 0.9300 .
C65 C66 1.377(5) .
C65 H65A 0.9300 .
C66 H66A 0.9300 .
C67 C68 1.377(6) .
C67 H67A 0.9300 .
C68 C69 1.394(5) .
C68 H68A 0.9300 .
C69 C70 1.366(6) .
C69 C72 1.470(5) .
C70 C71 1.388(5) .
C70 H70A 0.9300 .
C71 H71A 0.9300 .
C73 C74 1.359(5) .
C73 H73A 0.9300 .
C74 C75 1.381(6) .
C74 H74A 0.9300 .
C75 C76 1.400(5) .
C75 C78 1.469(5) .
C76 C77 1.361(5) .
C76 H76A 0.9300 .
C77 H77A 0.9300 .
C78 C79 1.394(5) .
C79 C80 1.474(5) .
C80 C81 1.361(6) .
C80 C84 1.374(6) .
C81 C82 1.363(5) .
C81 H81A 0.9300 .
C82 H82A 0.9300 .
C83 C84 1.384(5) .
C83 H83A 0.9300 .
C84 H84A 0.9300 .
Zn1 Zn2 2.9302(12) .
Zn3 O6 1.959(3) 1_554
Zn3 O1 1.962(10) 1_654
Zn3 O2' 1.962(13) 1_654
Zn3 N8 2.054(3) 1_644
Zn3 C1' 2.590(18) 1_654
Zn4 O9 1.950(3) 1_545
Zn4 O14 1.972(3) 1_645
Zn4 N7 2.029(3) 1_644

loop_
_geom_torsion_atom_site_label_1
_geom_torsion_atom_site_label_2
_geom_torsion_atom_site_label_3
_geom_torsion_atom_site_label_4
_geom_torsion
_geom_torsion_site_symmetry_1
_geom_torsion_site_symmetry_4
Zn3 O1 C1 O2 -12.0(19) 1_456 .
Zn3 O1 C1 C2 179.1(6) 1_456 .
Zn3 O2' C1' O1' -6(3) 1_456 .
Zn3 O2' C1' C2 178.5(9) 1_456 .
O2 C1 C2 C3 -139.2(11) . .
O1 C1 C2 C3 29.5(16) . .
O2 C1 C2 C7 40.5(15) . .
O1 C1 C2 C7 -150.8(10) . .
O2 C1 C2 C1' -141(3) . .
O1 C1 C2 C1' 28.0(14) . .
O2' C1' C2 C3 144.1(18) . .
O1' C1' C2 C3 -31(2) . .
Zn3 C1' C2 C3 147(3) 1_456 .
O2' C1' C2 C7 -35(3) . .
O1' C1' C2 C7 149.2(17) . .
Zn3 C1' C2 C7 -33(4) 1_456 .
O2' C1' C2 C1 -37.1(12) . .
O1' C1' C2 C1 148(4) . .
Zn3 C1' C2 C1 -34.4(18) 1_456 .
C7 C2 C3 C4 0.2(10) . .
C1 C2 C3 C4 179.8(8) . .
C1' C2 C3 C4 -179.5(8) . .
C2 C3 C4 C5 1.0(10) . .
C3 C4 C5 C6 -1.6(9) . .
C3 C4 C5 C12 178.5(5) . .
C4 C5 C6 C11 -176.4(5) . .
C12 C5 C6 C11 3.4(8) . .
C4 C5 C6 C7 1.2(7) . .
C12 C5 C6 C7 -179.0(4) . .
C3 C2 C7 C6 -0.6(9) . .
C1 C2 C7 C6 179.7(7) . .
C1' C2 C7 C6 178.9(11) . .
C3 C2 C7 C8 176.6(6) . .
C1 C2 C7 C8 -3.1(9) . .
C1' C2 C7 C8 -3.9(15) . .
C5 C6 C7 C2 0.0(8) . .
C11 C6 C7 C2 177.6(5) . .
C5 C6 C7 C8 -177.5(5) . .
C11 C6 C7 C8 0.2(8) . .
C2 C7 C8 C9 -179.7(8) . .
C6 C7 C8 C9 -2.3(11) . .
C7 C8 C9 C10 3.4(15) . .
C8 C9 C10 C11 -2.0(15) . .
C9 C10 C11 C6 -0.3(12) . .
C5 C6 C11 C10 178.7(6) . .
C7 C6 C11 C10 1.1(9) . .
Zn2 O4 C12 O3 5.9(8) . .
Zn2 O4 C12 C5 -171.0(3) . .
Zn1 O3 C12 O4 -14.2(6) . .
Zn1 O3 C12 C5 162.5(3) . .
C4 C5 C12 O4 45.1(6) . .
C6 C5 C12 O4 -134.7(5) . .
C4 C5 C12 O3 -132.0(5) . .
C6 C5 C12 O3 48.2(7) . .
Zn3 O6 C13 O5 -3.4(6) 1_556 .
Zn3 O6 C13 C14 179.3(3) 1_556 .
O5 C13 C14 C15 -74.7(6) . .
O6 C13 C14 C15 102.6(6) . .
O5 C13 C14 C19 102.2(5) . .
O6 C13 C14 C19 -80.5(5) . .
C19 C14 C15 C16 -1.0(8) . .
C13 C14 C15 C16 175.9(5) . .
C14 C15 C16 C17 0.6(8) . .
C15 C16 C17 C18 1.0(7) . .
C15 C16 C17 C24 -176.5(4) . .
C16 C17 C18 C19 -2.0(6) . .
C24 C17 C18 C19 175.2(4) . .
C16 C17 C18 C23 -179.7(5) . .
C24 C17 C18 C23 -2.4(7) . .
C15 C14 C19 C20 179.4(5) . .
C13 C14 C19 C20 2.5(7) . .
C15 C14 C19 C18 -0.1(7) . .
C13 C14 C19 C18 -177.0(4) . .
C17 C18 C19 C14 1.6(6) . .
C23 C18 C19 C14 179.5(4) . .
C17 C18 C19 C20 -177.9(4) . .
C23 C18 C19 C20 0.0(6) . .
C14 C19 C20 C21 -179.8(5) . .
C18 C19 C20 C21 -0.3(8) . .
C19 C20 C21 C22 0.8(9) . .
C20 C21 C22 C23 -1.0(10) . .
C21 C22 C23 C18 0.7(10) . .
C17 C18 C23 C22 177.6(5) . .
C19 C18 C23 C22 -0.2(8) . .
Zn2 O7 C24 O8 -10.4(6) . .
Zn2 O7 C24 C17 171.6(3) . .
Zn1 O8 C24 O7 -0.8(6) . .
Zn1 O8 C24 C17 177.3(3) . .
C16 C17 C24 O7 163.5(4) . .
C18 C17 C24 O7 -13.9(6) . .
C16 C17 C24 O8 -14.7(6) . .
C18 C17 C24 O8 168.0(4) . .
Zn4 O9 C25 O10 -4.0(6) 1_565 .
Zn4 O9 C25 C26 179.6(3) 1_565 .
O10 C25 C26 C27 -139.0(5) . .
O9 C25 C26 C27 37.5(5) . .
O10 C25 C26 C31 37.8(6) . .
O9 C25 C26 C31 -145.7(4) . .
C31 C26 C27 C28 -0.7(6) . .
C25 C26 C27 C28 176.1(4) . .
C26 C27 C28 C29 1.7(7) . .
C27 C28 C29 C30 -1.6(6) . .
C27 C28 C29 C36 174.2(4) . .
C28 C29 C30 C35 -177.6(4) . .
C36 C29 C30 C35 6.7(6) . .
C28 C29 C30 C31 0.6(6) . .
C36 C29 C30 C31 -175.1(3) . .
C27 C26 C31 C32 -179.4(4) . .
C25 C26 C31 C32 3.9(6) . .
C27 C26 C31 C30 -0.3(6) . .
C25 C26 C31 C30 -177.0(3) . .
C35 C30 C31 C32 -2.2(6) . .
C29 C30 C31 C32 179.5(4) . .
C35 C30 C31 C26 178.6(4) . .
C29 C30 C31 C26 0.4(5) . .
C26 C31 C32 C33 -179.8(5) . .
C30 C31 C32 C33 1.1(7) . .
C31 C32 C33 C34 1.4(8) . .
C32 C33 C34 C35 -2.6(8) . .
C33 C34 C35 C30 1.4(8) . .
C31 C30 C35 C34 1.0(6) . .
C29 C30 C35 C34 179.2(4) . .
Zn1 O12 C36 O11 -18.7(7) . .
Zn1 O12 C36 C29 158.4(3) . .
Zn2 O11 C36 O12 3.6(6) . .
Zn2 O11 C36 C29 -173.5(3) . .
C28 C29 C36 O12 -121.4(4) . .
C30 C29 C36 O12 54.3(5) . .
C28 C29 C36 O11 56.0(5) . .
C30 C29 C36 O11 -128.3(4) . .
Zn4 O14 C37 O13 -7.4(7) 1_465 .
Zn4 O14 C37 C38 171.4(3) 1_465 .
O14 C37 C38 C39 27.4(7) . .
O13 C37 C38 C39 -153.8(5) . .
O14 C37 C38 C43 -153.0(5) . .
O13 C37 C38 C43 25.8(7) . .
C43 C38 C39 C40 1.6(8) . .
C37 C38 C39 C40 -178.8(5) . .
C38 C39 C40 C41 0.5(8) . .
C39 C40 C41 C42 -1.6(7) . .
C39 C40 C41 C48 177.5(4) . .
C40 C41 C42 C47 -177.2(4) . .
C48 C41 C42 C47 3.7(6) . .
C40 C41 C42 C43 0.5(6) . .
C48 C41 C42 C43 -178.5(4) . .
C39 C38 C43 C42 -2.6(7) . .
C37 C38 C43 C42 177.8(4) . .
C39 C38 C43 C44 178.1(5) . .
C37 C38 C43 C44 -1.5(7) . .
C47 C42 C43 C38 179.4(4) . .
C41 C42 C43 C38 1.5(6) . .
C47 C42 C43 C44 -1.3(6) . .
C41 C42 C43 C44 -179.1(4) . .
C38 C43 C44 C45 -179.8(5) . .
C42 C43 C44 C45 0.9(7) . .
C43 C44 C45 C46 0.6(9) . .
C44 C45 C46 C47 -1.7(9) . .
C45 C46 C47 C42 1.3(8) . .
C43 C42 C47 C46 0.2(7) . .
C41 C42 C47 C46 178.0(5) . .
Zn1 O15 C48 O16 -10.5(6) . .
Zn1 O15 C48 C41 170.8(3) . .
Zn2 O16 C48 O15 -1.2(6) . .
Zn2 O16 C48 C41 177.5(3) . .
C40 C41 C48 O15 55.4(6) . .
C42 C41 C48 O15 -125.6(4) . .
C40 C41 C48 O16 -123.4(5) . .
C42 C41 C48 O16 55.6(6) . .
C53 N1 C49 C50 -0.7(7) . .
Zn1 N1 C49 C50 -179.0(4) . .
N1 C49 C50 C51 0.6(8) . .
C49 C50 C51 C52 -0.2(8) . .
C49 C50 C51 C54 178.8(5) . .
C50 C51 C52 C53 -0.1(8) . .
C54 C51 C52 C53 -179.0(5) . .
C49 N1 C53 C52 0.4(8) . .
Zn1 N1 C53 C52 178.7(4) . .
C51 C52 C53 N1 0.0(9) . .
C61 N5 C54 N4 -0.8(5) . .
C61 N5 C54 C51 -178.8(5) . .
C60 N4 C54 N5 1.8(6) . .
C60 N4 C54 C51 179.8(4) . .
C52 C51 C54 N5 -178.7(5) . .
C50 C51 C54 N5 2.4(8) . .
C52 C51 C54 N4 3.6(8) . .
C50 C51 C54 N4 -175.3(5) . .
C59 N2 C55 C56 0.9(7) . .
Zn4 N2 C55 C56 -175.8(4) . .
N2 C55 C56 C57 0.4(7) . .
C55 C56 C57 C58 -1.1(7) . .
C55 C56 C57 C60 177.7(4) . .
C56 C57 C58 C59 0.4(7) . .
C60 C57 C58 C59 -178.3(4) . .
C55 N2 C59 C58 -1.6(7) . .
Zn4 N2 C59 C58 175.1(3) . .
C57 C58 C59 N2 0.9(7) . .
C54 N4 C60 C61 -2.0(5) . .
C54 N4 C60 C57 176.8(4) . .
C56 C57 C60 N4 40.2(7) . .
C58 C57 C60 N4 -141.1(5) . .
C56 C57 C60 C61 -141.5(5) . .
C58 C57 C60 C61 37.2(8) . .
C54 N5 C61 C60 -0.5(5) . .
C54 N5 C61 C62 177.6(4) . .
N4 C60 C61 N5 1.5(5) . .
C57 C60 C61 N5 -177.0(5) . .
N4 C60 C61 C62 -176.3(4) . .
C57 C60 C61 C62 5.2(9) . .
N5 C61 C62 C66 -142.5(4) . .
C60 C61 C62 C66 35.1(7) . .
N5 C61 C62 C63 35.9(6) . .
C60 C61 C62 C63 -146.5(5) . .
C66 C62 C63 C64 -1.9(7) . .
C61 C62 C63 C64 179.7(4) . .
C65 N3 C64 C63 1.0(6) . .
Zn3 N3 C64 C63 -176.1(4) . .
C62 C63 C64 N3 0.7(7) . .
C64 N3 C65 C66 -1.6(6) . .
Zn3 N3 C65 C66 175.6(3) . .
N3 C65 C66 C62 0.4(6) . .
C63 C62 C66 C65 1.3(6) . .
C61 C62 C66 C65 179.7(4) . .
C71 N6 C67 C68 -1.1(7) . .
Zn2 N6 C67 C68 178.8(4) . .
N6 C67 C68 C69 0.2(8) . .
C67 C68 C69 C70 0.4(8) . .
C67 C68 C69 C72 178.4(5) . .
C68 C69 C70 C71 -0.2(8) . .
C72 C69 C70 C71 -178.1(5) . .
C67 N6 C71 C70 1.3(7) . .
Zn2 N6 C71 C70 -178.6(4) . .
C69 C70 C71 N6 -0.7(8) . .
C78 N10 C72 N9 -0.2(6) . .
C78 N10 C72 C69 -179.0(5) . .
C79 N9 C72 N10 1.6(6) . .
C79 N9 C72 C69 -179.6(5) . .
C70 C69 C72 N10 157.0(5) . .
C68 C69 C72 N10 -21.0(8) . .
C70 C69 C72 N9 -21.7(8) . .
C68 C69 C72 N9 160.4(5) . .
C77 N7 C73 C74 1.3(6) . .
Zn4 N7 C73 C74 -173.2(3) 1_466 .
N7 C73 C74 C75 1.0(7) . .
C73 C74 C75 C76 -3.0(7) . .
C73 C74 C75 C78 178.8(4) . .
C74 C75 C76 C77 2.7(7) . .
C78 C75 C76 C77 -179.1(4) . .
C73 N7 C77 C76 -1.6(6) . .
Zn4 N7 C77 C76 173.0(3) 1_466 .
C75 C76 C77 N7 -0.4(7) . .
C72 N10 C78 C79 -1.3(6) . .
C72 N10 C78 C75 178.5(5) . .
C74 C75 C78 N10 31.9(7) . .
C76 C75 C78 N10 -146.3(5) . .
C74 C75 C78 C79 -148.3(5) . .
C76 C75 C78 C79 33.5(8) . .
C72 N9 C79 C78 -2.3(6) . .
C72 N9 C79 C80 175.4(5) . .
N10 C78 C79 N9 2.2(6) . .
C75 C78 C79 N9 -177.6(5) . .
N10 C78 C79 C80 -175.1(5) . .
C75 C78 C79 C80 5.1(10) . .
N9 C79 C80 C81 -130.8(5) . .
C78 C79 C80 C81 46.1(8) . .
N9 C79 C80 C84 48.9(7) . .
C78 C79 C80 C84 -134.2(6) . .
C84 C80 C81 C82 0.9(7) . .
C79 C80 C81 C82 -179.4(4) . .
C83 N8 C82 C81 -1.2(7) . .
Zn3 N8 C82 C81 -179.1(4) 1_466 .
C80 C81 C82 N8 0.6(8) . .
C82 N8 C83 C84 0.3(7) . .
Zn3 N8 C83 C84 178.1(3) 1_466 .
C81 C80 C84 C83 -1.6(7) . .
C79 C80 C84 C83 178.7(4) . .
N8 C83 C84 C80 1.1(7) . .
C12 O3 Zn1 O8 92.2(3) . .
C12 O3 Zn1 N1 -166.4(3) . .
C12 O3 Zn1 O15 -67.9(3) . .
C12 O3 Zn1 O12 7.9(6) . .
C12 O3 Zn1 Zn2 11.7(3) . .
C24 O8 Zn1 O3 -78.5(4) . .
C24 O8 Zn1 N1 179.9(3) . .
C24 O8 Zn1 O15 8.3(6) . .
C24 O8 Zn1 O12 81.6(4) . .
C24 O8 Zn1 Zn2 6.4(3) . .
C49 N1 Zn1 O3 146.4(4) . .
C53 N1 Zn1 O3 -31.8(4) . .
C49 N1 Zn1 O8 -121.0(4) . .
C53 N1 Zn1 O8 60.7(4) . .
C49 N1 Zn1 O15 56.1(4) . .
C53 N1 Zn1 O15 -122.1(4) . .
C49 N1 Zn1 O12 -31.6(4) . .
C53 N1 Zn1 O12 150.1(4) . .
C49 N1 Zn1 Zn2 -16.4(11) . .
C53 N1 Zn1 Zn2 165.4(7) . .
C48 O15 Zn1 O3 96.6(3) . .
C48 O15 Zn1 O8 9.5(6) . .
C48 O15 Zn1 N1 -162.2(3) . .
C48 O15 Zn1 O12 -64.0(3) . .
C48 O15 Zn1 Zn2 11.4(3) . .
C36 O12 Zn1 O3 20.8(6) . .
C36 O12 Zn1 O8 -64.0(4) . .
C36 O12 Zn1 N1 -164.9(4) . .
C36 O12 Zn1 O15 97.0(4) . .
C36 O12 Zn1 Zn2 16.9(3) . .
C48 O16 Zn2 N6 -166.8(4) . .
C48 O16 Zn2 O11 91.6(4) . .
C48 O16 Zn2 O7 10.9(6) . .
C48 O16 Zn2 O4 -67.4(4) . .
C48 O16 Zn2 Zn1 7.2(3) . .
C71 N6 Zn2 O16 -28.7(4) . .
C67 N6 Zn2 O16 151.4(3) . .
C71 N6 Zn2 O11 63.3(4) . .
C67 N6 Zn2 O11 -116.6(4) . .
C71 N6 Zn2 O7 152.2(3) . .
C67 N6 Zn2 O7 -27.7(4) . .
C71 N6 Zn2 O4 -119.0(4) . .
C67 N6 Zn2 O4 61.1(4) . .
C71 N6 Zn2 Zn1 -141.8(8) . .
C67 N6 Zn2 Zn1 38.3(12) . .
C36 O11 Zn2 O16 -74.2(3) . .
C36 O11 Zn2 N6 -176.6(3) . .
C36 O11 Zn2 O7 84.5(3) . .
C36 O11 Zn2 O4 9.7(6) . .
C36 O11 Zn2 Zn1 6.1(3) . .
C24 O7 Zn2 O16 7.5(6) . .
C24 O7 Zn2 N6 -174.9(4) . .
C24 O7 Zn2 O11 -73.8(4) . .
C24 O7 Zn2 O4 85.8(4) . .
C24 O7 Zn2 Zn1 11.1(4) . .
C12 O4 Zn2 O16 83.3(4) . .
C12 O4 Zn2 N6 -174.6(4) . .
C12 O4 Zn2 O11 -0.9(7) . .
C12 O4 Zn2 O7 -75.6(4) . .
C12 O4 Zn2 Zn1 2.8(4) . .
O3 Zn1 Zn2 O16 -96.80(14) . .
O8 Zn1 Zn2 O16 172.07(13) . .
N1 Zn1 Zn2 O16 66.3(9) . .
O15 Zn1 Zn2 O16 -7.27(13) . .
O12 Zn1 Zn2 O16 81.87(13) . .
O3 Zn1 Zn2 N6 17.4(9) . .
O8 Zn1 Zn2 N6 -73.7(9) . .
N1 Zn1 Zn2 N6 -180(100) . .
O15 Zn1 Zn2 N6 106.9(9) . .
O12 Zn1 Zn2 N6 -163.9(9) . .
O3 Zn1 Zn2 O11 172.69(14) . .
O8 Zn1 Zn2 O11 81.57(14) . .
N1 Zn1 Zn2 O11 -24.2(9) . .
O15 Zn1 Zn2 O11 -97.78(13) . .
O12 Zn1 Zn2 O11 -8.64(13) . .
O3 Zn1 Zn2 O7 84.56(14) . .
O8 Zn1 Zn2 O7 -6.57(13) . .
N1 Zn1 Zn2 O7 -112.4(9) . .
O15 Zn1 Zn2 O7 174.09(13) . .
O12 Zn1 Zn2 O7 -96.77(14) . .
O3 Zn1 Zn2 O4 -5.96(14) . .
O8 Zn1 Zn2 O4 -97.09(14) . .
N1 Zn1 Zn2 O4 157.1(9) . .
O15 Zn1 Zn2 O4 83.57(13) . .
O12 Zn1 Zn2 O4 172.70(13) . .
C65 N3 Zn3 O6 91.2(3) . 1_554
C64 N3 Zn3 O6 -91.8(4) . 1_554
C65 N3 Zn3 O1 -161.5(4) . 1_654
C64 N3 Zn3 O1 15.5(5) . 1_654
C65 N3 Zn3 O2' -128.0(5) . 1_654
C64 N3 Zn3 O2' 49.0(5) . 1_654
C65 N3 Zn3 N8 -31.9(3) . 1_644
C64 N3 Zn3 N8 145.1(3) . 1_644
C65 N3 Zn3 C1' -152.8(6) . 1_654
C64 N3 Zn3 C1' 24.2(6) . 1_654
C59 N2 Zn4 O9 -167.4(3) . 1_545
C55 N2 Zn4 O9 9.1(4) . 1_545
C59 N2 Zn4 O14 84.3(3) . 1_645
C55 N2 Zn4 O14 -99.2(4) . 1_645
C59 N2 Zn4 N7 -43.0(3) . 1_644
C55 N2 Zn4 N7 133.5(3) . 1_644

loop_
_platon_squeeze_void_nr
_platon_squeeze_void_average_x
_platon_squeeze_void_average_y
_platon_squeeze_void_average_z
_platon_squeeze_void_volume
_platon_squeeze_void_count_electrons
1 0.159 0.439 0.542 2488.5 274.8
